data_7237267
loop_
_publ_author_name
'Wang, Xin Rui'
'Du, Jing'
'Huang, Zhuo'
'Liu, Kun'
'Liu, Yuan Yuan'
'Huo, Jian Zhong'
'Liu, Zhong Yi'
'Dong, Xiao Yu'
'Chen, Li Li'
'Ding, Bin'

_publ_section_title
;
 Anion directing self-assembly of 2D and 3D water-stable silver(i) cation
 metal organic frameworks and their applications in real-time
 discriminating cysteine and DNA detection
;
_journal_issue 28
_journal_name_full 'Journal of Materials Chemistry B'
_journal_page_first 4569
_journal_paper_doi 10.1039/C8TB01032C
_journal_volume 6
_journal_year 2018
_chemical_formula_sum 'C18 H20 Ag B F4 N8'
_chemical_formula_weight 543.10
_space_group_crystal_system monoclinic
_space_group_IT_number 9
_space_group_name_Hall 'C -2yc'
_space_group_name_H-M_alt 'C 1 c 1'
_atom_sites_solution_hydrogens mixed
_audit_creation_method SHELXL-2013
_audit_update_record
;
2016-04-18 deposited with the CCDC.
2018-06-13 downloaded from the CCDC.
;
_cell_angle_alpha 90
_cell_angle_beta 92.138(2)
_cell_angle_gamma 90
_cell_formula_units_Z 4
_cell_length_a 10.1679(9)
_cell_length_b 21.1811(18)
_cell_length_c 9.9402(8)
_cell_measurement_reflns_used 2322
_cell_measurement_temperature 173(2)
_cell_measurement_theta_max 26.06
_cell_measurement_theta_min 2.22
_cell_volume 2139.3(3)
_computing_cell_refinement 'Bruker SMART'
_computing_data_collection 'Bruker SMART'
_computing_data_reduction 'Bruker SAINT'
_computing_molecular_graphics 'Bruker SHELXTL'
_computing_publication_material 'Bruker SHELXTL'
_computing_structure_refinement 'SHELXL-2013 (Sheldrick, 2013)'
_computing_structure_solution 'Bruker SHELXTL'
_diffrn_ambient_temperature 173(2)
_diffrn_measured_fraction_theta_full 0.999
_diffrn_measured_fraction_theta_max 1.000
_diffrn_measurement_device_type 'CCD area detector'
_diffrn_measurement_method 'phi and omega scans'
_diffrn_radiation_type MoK\a
_diffrn_radiation_wavelength 0.71073
_diffrn_reflns_av_R_equivalents 0.0351
_diffrn_reflns_av_unetI/netI 0.0510
_diffrn_reflns_Laue_measured_fraction_full 0.999
_diffrn_reflns_Laue_measured_fraction_max 1.000
_diffrn_reflns_limit_h_max 11
_diffrn_reflns_limit_h_min -12
_diffrn_reflns_limit_k_max 26
_diffrn_reflns_limit_k_min -19
_diffrn_reflns_limit_l_max 12
_diffrn_reflns_limit_l_min -12
_diffrn_reflns_number 6565
_diffrn_reflns_point_group_measured_fraction_full 0.877
_diffrn_reflns_point_group_measured_fraction_max 0.871
_diffrn_reflns_theta_full 25.242
_diffrn_reflns_theta_max 25.998
_diffrn_reflns_theta_min 1.923
_exptl_absorpt_coefficient_mu 1.000
_exptl_absorpt_correction_type multi-scan
_exptl_absorpt_process_details SADABS
_exptl_crystal_colour COLOURLESS
_exptl_crystal_density_diffrn 1.686
_exptl_crystal_density_meas ?
_exptl_crystal_description BLOCK
_exptl_crystal_F_000 1088
_exptl_crystal_size_max 0.220
_exptl_crystal_size_mid 0.210
_exptl_crystal_size_min 0.180
_exptl_transmission_factor_max 0.840
_exptl_transmission_factor_min 0.810
_refine_diff_density_max 0.476
_refine_diff_density_min -0.334
_refine_diff_density_rms 0.071
_refine_ls_abs_structure_details
; 
 Flack x determined using 1337 quotients [(I+)-(I-)]/[(I+)+(I-)] 
 (Parsons and Flack (2004), Acta Cryst. A60, s61). 
;
_refine_ls_abs_structure_Flack 0.99(2)
_refine_ls_extinction_method none
_refine_ls_goodness_of_fit_ref 1.074
_refine_ls_hydrogen_treatment constr
_refine_ls_matrix_type full
_refine_ls_number_parameters 289
_refine_ls_number_reflns 3664
_refine_ls_number_restraints 2
_refine_ls_restrained_S_all 1.074
_refine_ls_R_factor_all 0.0399
_refine_ls_R_factor_gt 0.0365
_refine_ls_shift/su_max 0.000
_refine_ls_shift/su_mean 0.000
_refine_ls_structure_factor_coef Fsqd
_refine_ls_weighting_details
; 
 w=1/[\s^2^(Fo^2^)+(0.0413P)^2^+0.9614P] 
 where P=(Fo^2^+2Fc^2^)/3 
;
_refine_ls_weighting_scheme calc
_refine_ls_wR_factor_gt 0.0826
_refine_ls_wR_factor_ref 0.0851
_reflns_Friedel_coverage 0.736
_reflns_Friedel_fraction_full 0.753
_reflns_Friedel_fraction_max 0.741
_reflns_number_gt 3417
_reflns_number_total 3664
_reflns_threshold_expression 'I > 2\s(I)'
_cod_data_source_file c8tb01032c2.cif
_cod_data_source_block n151027a
_cod_depositor_comments
;
The following automatic conversions were performed:

data item '_exptl_absorpt_correction_type' value 'MULTI-SCAN' was
changed to 'multi-scan' in accordance with the
/home/saulius/struct/COD-crude-data/automatic-downloads/DataCite-retrospective/RSC/depositions/lib/dictionaries/cif_core.dic
dictionary named 'cif_core.dic' version 2.4.2 last updated on
2011-04-26.

data item '_exptl_crystal_density_meas' value 'NONE' was changed to
'?' -- the value is perceived as not measured.

Automatic conversion script
Id: cif_fix_values 6909 2019-04-08 15:41:33Z antanas 
;
_cod_original_sg_symbol_H-M 'C c'
_cod_database_code 7237267
_shelx_space_group_comment
; 
The symmetry employed for this shelxl refinement is uniquely defined 
by the following loop, which should always be used as a source of 
symmetry information in preference to the above space-group names. 
They are only intended as comments. 
;
_shelx_estimated_absorpt_t_min 0.810
_shelx_estimated_absorpt_t_max 0.840
_shelxl_version_number 2013-2

loop_
_space_group_symop_operation_xyz
'x, y, z'
'x, -y, z+1/2'
'x+1/2, y+1/2, z'
'x+1/2, -y+1/2, z+1/2'

loop_
_atom_site_label
_atom_site_type_symbol
_atom_site_fract_x
_atom_site_fract_y
_atom_site_fract_z
_atom_site_U_iso_or_equiv
_atom_site_adp_type
_atom_site_occupancy
_atom_site_site_symmetry_order
_atom_site_calc_flag
_atom_site_refinement_flags_posn
_atom_site_refinement_flags_adp
Ag2 Ag 0.49497(6) 0.26175(2) 0.50756(6) 0.02354(15) Uani 1 1 d . .
B1 B 0.9964(11) 0.7394(4) 0.9755(7) 0.019(2) Uani 1 1 d . .
F1 F 0.8807(5) 0.7429(2) 0.9017(5) 0.0335(11) Uani 1 1 d . .
F2 F 1.0005(6) 0.6837(2) 1.0477(4) 0.0485(14) Uani 1 1 d . .
F3 F 1.1038(5) 0.7405(3) 0.8941(6) 0.0521(15) Uani 1 1 d . .
F4 F 1.0063(4) 0.7900(2) 1.0656(4) 0.0346(11) Uani 1 1 d . .
N1 N 0.6156(5) 0.3453(3) 0.4481(6) 0.0213(13) Uani 1 1 d . .
N2 N 0.7740(6) 0.4146(3) 0.4563(6) 0.0185(14) Uani 1 1 d . .
N3 N 0.7537(6) 0.4017(3) 0.3219(6) 0.0220(13) Uani 1 1 d . .
N4 N 0.8683(6) 0.7118(3) 0.3220(6) 0.0204(12) Uani 1 1 d . .
H4A H 0.7903 0.7319 0.3197 0.031 Uiso 1 1 d R U
H4B H 0.9059 0.7110 0.2415 0.031 Uiso 1 1 d R U
N5 N 0.2391(5) 0.6064(3) 0.6687(6) 0.0215(12) Uani 1 1 d . .
N6 N 0.1280(5) 0.5898(3) 0.7326(6) 0.0213(13) Uani 1 1 d . .
N7 N 0.0911(5) 0.6751(3) 0.6006(6) 0.0191(12) Uani 1 1 d . .
N8 N 0.3219(6) 0.3048(3) 0.6388(6) 0.0232(13) Uani 1 1 d . .
H8A H 0.2358 0.2942 0.5946 0.028 Uiso 1 1 calc R U
H8B H 0.3253 0.2847 0.7288 0.028 Uiso 1 1 calc R U
C1 C 0.6586(8) 0.3600(4) 0.3240(8) 0.0206(19) Uani 1 1 d . .
H1 H 0.6222 0.3413 0.2441 0.025 Uiso 1 1 calc R U
C2 C 0.6929(7) 0.3817(3) 0.5279(7) 0.0238(16) Uani 1 1 d . .
H2 H 0.6893 0.3835 0.6232 0.029 Uiso 1 1 calc R U
C3 C 0.8836(8) 0.4561(3) 0.5006(8) 0.0297(18) Uani 1 1 d . .
H3A H 0.9673 0.4373 0.4722 0.036 Uiso 1 1 calc R U
H3B H 0.8871 0.4582 0.6002 0.036 Uiso 1 1 calc R U
C4 C 0.8730(7) 0.5217(3) 0.4459(7) 0.0216(15) Uani 1 1 d . .
C5 C 0.7711(7) 0.5615(3) 0.4792(7) 0.0220(15) Uani 1 1 d . .
H5 H 0.7032 0.5460 0.5333 0.026 Uiso 1 1 calc R U
C6 C 0.7662(7) 0.6236(4) 0.4349(7) 0.0208(15) Uani 1 1 d . .
H6 H 0.6946 0.6499 0.4575 0.025 Uiso 1 1 calc R U
C7 C 0.8659(7) 0.6475(3) 0.3576(7) 0.0173(14) Uani 1 1 d . .
C8 C 0.9688(7) 0.6075(4) 0.3224(7) 0.0186(16) Uani 1 1 d . .
H8 H 1.0369 0.6229 0.2682 0.022 Uiso 1 1 calc R U
C9 C 0.9715(7) 0.5458(3) 0.3661(6) 0.0195(14) Uani 1 1 d . .
H9 H 1.0416 0.5190 0.3414 0.023 Uiso 1 1 calc R U
C10 C 0.0437(8) 0.6317(3) 0.6871(8) 0.0188(16) Uani 1 1 d . .
H10 H -0.0454 0.6318 0.7128 0.023 Uiso 1 1 calc R U
C11 C 0.2151(7) 0.6569(3) 0.5900(7) 0.0209(15) Uani 1 1 d . .
H11 H 0.2776 0.6766 0.5351 0.025 Uiso 1 1 calc R U
C12 C 0.3629(7) 0.5734(3) 0.6948(9) 0.0283(17) Uani 1 1 d . .
H12A H 0.3955 0.5831 0.7876 0.034 Uiso 1 1 calc R U
H12B H 0.4287 0.5893 0.6322 0.034 Uiso 1 1 calc R U
C13 C 0.3514(6) 0.5027(3) 0.6791(7) 0.0195(14) Uani 1 1 d . .
C14 C 0.2759(7) 0.4747(3) 0.5745(7) 0.0233(15) Uani 1 1 d . .
H14 H 0.2309 0.5008 0.5100 0.028 Uiso 1 1 calc R U
C15 C 0.2661(7) 0.4111(4) 0.5637(8) 0.0223(18) Uani 1 1 d . .
H15 H 0.2138 0.3935 0.4918 0.027 Uiso 1 1 calc R U
C16 C 0.3303(8) 0.3707(4) 0.6547(8) 0.0204(18) Uani 1 1 d . .
C17 C 0.4089(7) 0.3977(3) 0.7567(7) 0.0228(15) Uani 1 1 d . .
H17 H 0.4566 0.3714 0.8187 0.027 Uiso 1 1 calc R U
C18 C 0.4180(7) 0.4629(3) 0.7684(7) 0.0249(16) Uani 1 1 d . .
H18 H 0.4711 0.4806 0.8394 0.030 Uiso 1 1 calc R U

loop_
_atom_site_aniso_label
_atom_site_aniso_U_11
_atom_site_aniso_U_22
_atom_site_aniso_U_33
_atom_site_aniso_U_23
_atom_site_aniso_U_13
_atom_site_aniso_U_12
Ag2 0.0250(2) 0.0147(2) 0.0310(3) -0.0009(3) 0.00174(19) -0.0004(3)
B1 0.018(4) 0.023(4) 0.017(6) -0.002(3) -0.006(5) -0.001(4)
F1 0.031(3) 0.038(3) 0.031(3) -0.0019(19) -0.015(2) -0.0001(19)
F2 0.067(3) 0.034(3) 0.043(3) 0.013(2) -0.010(3) 0.014(3)
F3 0.043(3) 0.061(3) 0.055(3) -0.034(3) 0.028(3) -0.027(2)
F4 0.028(2) 0.038(3) 0.038(2) -0.023(2) 0.000(2) -0.004(2)
N1 0.018(3) 0.021(3) 0.025(3) 0.003(2) 0.000(3) -0.002(2)
N2 0.020(3) 0.016(3) 0.019(3) 0.001(2) -0.006(3) -0.002(3)
N3 0.026(3) 0.023(3) 0.017(3) -0.002(2) -0.004(3) 0.002(2)
N4 0.021(3) 0.021(3) 0.019(3) -0.001(2) -0.001(2) 0.004(2)
N5 0.017(3) 0.019(3) 0.029(3) 0.003(3) -0.001(3) -0.003(2)
N6 0.019(3) 0.025(3) 0.020(3) 0.007(2) 0.001(2) -0.004(2)
N7 0.017(3) 0.018(3) 0.023(3) 0.001(2) 0.000(2) -0.001(2)
N8 0.025(3) 0.025(3) 0.020(3) 0.000(2) -0.001(3) -0.001(2)
C1 0.020(4) 0.019(4) 0.023(4) -0.005(3) -0.006(3) 0.000(3)
C2 0.030(4) 0.022(4) 0.019(4) 0.001(3) -0.001(3) 0.001(3)
C3 0.029(4) 0.024(4) 0.034(4) 0.002(3) -0.018(3) -0.006(3)
C4 0.025(4) 0.018(3) 0.021(3) -0.003(3) -0.014(3) -0.002(3)
C5 0.021(4) 0.028(4) 0.017(4) -0.002(3) 0.000(3) -0.006(3)
C6 0.019(4) 0.022(4) 0.021(4) -0.002(3) -0.003(3) 0.003(3)
C7 0.023(4) 0.017(3) 0.012(3) -0.001(3) -0.005(3) -0.001(3)
C8 0.016(4) 0.027(4) 0.012(3) -0.003(3) -0.001(3) 0.004(3)
C9 0.020(4) 0.024(4) 0.014(3) -0.003(3) -0.006(3) 0.002(3)
C10 0.016(4) 0.022(4) 0.019(3) -0.002(3) 0.004(3) -0.004(3)
C11 0.022(4) 0.017(4) 0.023(4) 0.001(3) 0.005(3) -0.006(3)
C12 0.014(4) 0.024(4) 0.047(5) 0.004(3) -0.003(3) 0.001(3)
C13 0.015(3) 0.020(3) 0.023(4) 0.003(3) -0.002(3) 0.001(3)
C14 0.019(3) 0.028(4) 0.023(4) 0.008(3) -0.005(3) 0.003(3)
C15 0.018(4) 0.030(4) 0.018(4) 0.003(3) -0.006(3) 0.001(3)
C16 0.018(4) 0.021(4) 0.022(4) -0.002(3) 0.001(3) 0.000(3)
C17 0.020(4) 0.027(4) 0.020(4) 0.001(3) -0.008(3) 0.006(3)
C18 0.022(4) 0.029(4) 0.024(4) -0.004(3) -0.007(3) -0.001(3)

loop_
_atom_type_symbol
_atom_type_description
_atom_type_scat_dispersion_real
_atom_type_scat_dispersion_imag
_atom_type_scat_source
C C 0.0033 0.0016 'International Tables Vol C Tables 4.2.6.8 and 6.1.1.4'
H H 0.0000 0.0000 'International Tables Vol C Tables 4.2.6.8 and 6.1.1.4'
N N 0.0061 0.0033 'International Tables Vol C Tables 4.2.6.8 and 6.1.1.4'
Ag Ag -0.8971 1.1015 'International Tables Vol C Tables 4.2.6.8 and 6.1.1.4'
B B 0.0013 0.0007 'International Tables Vol C Tables 4.2.6.8 and 6.1.1.4'
F F 0.0171 0.0103 'International Tables Vol C Tables 4.2.6.8 and 6.1.1.4'

loop_
_geom_angle_atom_site_label_1
_geom_angle_atom_site_label_2
_geom_angle_atom_site_label_3
_geom_angle
_geom_angle_site_symmetry_1
_geom_angle_site_symmetry_3
N1 Ag2 N7 121.03(19) . 3_545
N1 Ag2 N8 105.2(2) . .
N7 Ag2 N8 113.5(2) 3_545 .
N1 Ag2 N4 114.8(2) . 3_445
N7 Ag2 N4 99.48(19) 3_545 3_445
N8 Ag2 N4 101.36(19) . 3_445
F1 B1 F2 109.6(7) . .
F1 B1 F3 111.6(6) . .
F2 B1 F3 108.0(8) . .
F1 B1 F4 110.0(7) . .
F2 B1 F4 108.8(5) . .
F3 B1 F4 108.7(7) . .
C2 N1 C1 101.8(6) . .
C2 N1 Ag2 127.7(5) . .
C1 N1 Ag2 128.1(5) . .
C2 N2 N3 110.4(6) . .
C2 N2 C3 129.7(6) . .
N3 N2 C3 119.6(6) . .
C1 N3 N2 101.7(6) . .
C7 N4 Ag2 104.0(4) . 3
C7 N4 H4A 116.2 . .
Ag2 N4 H4A 104.7 3 .
C7 N4 H4B 102.6 . .
Ag2 N4 H4B 116.7 3 .
H4A N4 H4B 112.9 . .
C11 N5 N6 110.0(6) . .
C11 N5 C12 128.6(6) . .
N6 N5 C12 121.3(6) . .
C10 N6 N5 102.1(6) . .
C11 N7 C10 102.3(6) . .
C11 N7 Ag2 127.0(5) . 3_455
C10 N7 Ag2 130.5(5) . 3_455
C16 N8 Ag2 113.2(5) . .
C16 N8 H8A 108.9 . .
Ag2 N8 H8A 108.9 . .
C16 N8 H8B 108.9 . .
Ag2 N8 H8B 108.9 . .
H8A N8 H8B 107.8 . .
N3 C1 N1 115.5(6) . .
N3 C1 H1 122.2 . .
N1 C1 H1 122.2 . .
N2 C2 N1 110.6(6) . .
N2 C2 H2 124.7 . .
N1 C2 H2 124.7 . .
N2 C3 C4 113.7(6) . .
N2 C3 H3A 108.8 . .
C4 C3 H3A 108.8 . .
N2 C3 H3B 108.8 . .
C4 C3 H3B 108.8 . .
H3A C3 H3B 107.7 . .
C5 C4 C9 118.2(6) . .
C5 C4 C3 121.6(7) . .
C9 C4 C3 120.1(7) . .
C4 C5 C6 121.3(7) . .
C4 C5 H5 119.3 . .
C6 C5 H5 119.3 . .
C5 C6 C7 120.2(7) . .
C5 C6 H6 119.9 . .
C7 C6 H6 119.9 . .
C6 C7 C8 119.0(6) . .
C6 C7 N4 120.7(7) . .
C8 C7 N4 120.2(6) . .
C9 C8 C7 120.1(7) . .
C9 C8 H8 119.9 . .
C7 C8 H8 119.9 . .
C8 C9 C4 121.3(6) . .
C8 C9 H9 119.4 . .
C4 C9 H9 119.4 . .
N6 C10 N7 115.8(7) . .
N6 C10 H10 122.1 . .
N7 C10 H10 122.1 . .
N7 C11 N5 109.8(6) . .
N7 C11 H11 125.1 . .
N5 C11 H11 125.1 . .
N5 C12 C13 113.3(6) . .
N5 C12 H12A 108.9 . .
C13 C12 H12A 108.9 . .
N5 C12 H12B 108.9 . .
C13 C12 H12B 108.9 . .
H12A C12 H12B 107.7 . .
C18 C13 C14 117.5(6) . .
C18 C13 C12 120.2(6) . .
C14 C13 C12 122.3(6) . .
C15 C14 C13 121.1(6) . .
C15 C14 H14 119.5 . .
C13 C14 H14 119.5 . .
C14 C15 C16 121.9(7) . .
C14 C15 H15 119.1 . .
C16 C15 H15 119.1 . .
C15 C16 C17 117.7(7) . .
C15 C16 N8 120.8(7) . .
C17 C16 N8 121.4(7) . .
C18 C17 C16 120.3(6) . .
C18 C17 H17 119.9 . .
C16 C17 H17 119.9 . .
C13 C18 C17 121.5(6) . .
C13 C18 H18 119.2 . .
C17 C18 H18 119.2 . .

loop_
_geom_bond_atom_site_label_1
_geom_bond_atom_site_label_2
_geom_bond_distance
_geom_bond_site_symmetry_2
Ag2 N1 2.245(6) .
Ag2 N7 2.261(6) 3_545
Ag2 N8 2.409(6) .
Ag2 N4 2.450(5) 3_445
B1 F1 1.365(11) .
B1 F2 1.381(8) .
B1 F3 1.384(11) .
B1 F4 1.398(8) .
N1 C2 1.340(9) .
N1 C1 1.360(10) .
N2 C2 1.310(9) .
N2 N3 1.372(8) .
N2 C3 1.474(9) .
N3 C1 1.310(10) .
N4 C7 1.407(9) .
N4 Ag2 2.450(5) 3
N4 H4A 0.9000 .
N4 H4B 0.9000 .
N5 C11 1.342(9) .
N5 N6 1.362(8) .
N5 C12 1.455(9) .
N6 C10 1.303(9) .
N7 C11 1.327(9) .
N7 C10 1.361(9) .
N7 Ag2 2.261(6) 3_455
N8 C16 1.407(10) .
N8 H8A 0.9900 .
N8 H8B 0.9900 .
C1 H1 0.9500 .
C2 H2 0.9500 .
C3 C4 1.494(10) .
C3 H3A 0.9900 .
C3 H3B 0.9900 .
C4 C5 1.385(10) .
C4 C9 1.397(10) .
C5 C6 1.387(10) .
C5 H5 0.9500 .
C6 C7 1.391(10) .
C6 H6 0.9500 .
C7 C8 1.402(10) .
C8 C9 1.377(10) .
C8 H8 0.9500 .
C9 H9 0.9500 .
C10 H10 0.9500 .
C11 H11 0.9500 .
C12 C13 1.510(9) .
C12 H12A 0.9900 .
C12 H12B 0.9900 .
C13 C18 1.382(10) .
C13 C14 1.400(10) .
C14 C15 1.356(11) .
C14 H14 0.9500 .
C15 C16 1.390(11) .
C15 H15 0.9500 .
C16 C17 1.390(10) .
C17 C18 1.390(10) .
C17 H17 0.9500 .
C18 H18 0.9500 .

loop_
_geom_hbond_atom_site_label_D
_geom_hbond_atom_site_label_H
_geom_hbond_atom_site_label_A
_geom_hbond_distance_DH
_geom_hbond_distance_HA
_geom_hbond_distance_DA
_geom_hbond_angle_DHA
_geom_hbond_site_symmetry_A
C11 H11 F4 0.95 2.44 3.185(8) 135.3 4_464
C11 H11 F1 0.95 2.42 3.328(9) 159.5 4_464
C10 H10 N3 0.95 2.45 3.359(10) 159.3 2_465
C8 H8 F2 0.95 2.56 3.198(9) 125.0 1_554
C6 H6 F4 0.95 2.57 3.503(9) 168.3 4_464
C6 H6 F3 0.95 2.57 3.335(9) 138.0 4_464
C1 H1 F4 0.95 2.36 3.301(8) 171.6 3_444
N8 H8B F1 0.99 2.00 2.964(7) 165.5 3_445
N8 H8A F3 0.99 2.47 3.369(9) 150.4 2_464
N8 H8A F2 0.99 2.47 3.367(8) 151.1 2_464
N4 H4B F2 0.90 2.26 3.141(8) 166.2 1_554
N4 H4A F3 0.90 2.14 2.985(8) 155.6 4_464
N4 H4A F3 0.90 2.14 2.985(8) 155.6 4_464
N4 H4B F2 0.90 2.26 3.141(8) 166.2 1_554
N8 H8A F2 0.99 2.47 3.367(8) 151.1 2_464
N8 H8A F3 0.99 2.47 3.369(9) 150.4 2_464
N8 H8B F1 0.99 2.00 2.964(7) 165.5 3_445
C1 H1 F4 0.95 2.36 3.301(8) 171.6 3_444
C6 H6 F3 0.95 2.57 3.335(9) 138.0 4_464
C6 H6 F4 0.95 2.57 3.503(9) 168.3 4_464
C8 H8 F2 0.95 2.56 3.198(9) 125.0 1_554
C10 H10 N3 0.95 2.45 3.359(10) 159.3 2_465
C11 H11 F1 0.95 2.42 3.328(9) 159.5 4_464
C11 H11 F4 0.95 2.44 3.185(8) 135.3 4_464

loop_
_geom_torsion_atom_site_label_1
_geom_torsion_atom_site_label_2
_geom_torsion_atom_site_label_3
_geom_torsion_atom_site_label_4
_geom_torsion
_geom_torsion_site_symmetry_1
C2 N2 N3 C1 -0.5(8) .
C3 N2 N3 C1 174.4(6) .
C11 N5 N6 C10 0.3(7) .
C12 N5 N6 C10 177.0(6) .
N2 N3 C1 N1 0.4(8) .
C2 N1 C1 N3 -0.2(9) .
Ag2 N1 C1 N3 -163.3(5) .
N3 N2 C2 N1 0.4(8) .
C3 N2 C2 N1 -173.8(7) .
C1 N1 C2 N2 -0.1(8) .
Ag2 N1 C2 N2 163.1(5) .
C2 N2 C3 C4 -124.3(8) .
N3 N2 C3 C4 62.0(9) .
N2 C3 C4 C5 64.1(9) .
N2 C3 C4 C9 -120.0(7) .
C9 C4 C5 C6 -0.1(10) .
C3 C4 C5 C6 175.9(6) .
C4 C5 C6 C7 -1.2(10) .
C5 C6 C7 C8 1.7(10) .
C5 C6 C7 N4 -174.4(6) .
Ag2 N4 C7 C6 89.4(6) 3
Ag2 N4 C7 C8 -86.7(6) 3
C6 C7 C8 C9 -1.1(10) .
N4 C7 C8 C9 175.1(6) .
C7 C8 C9 C4 -0.1(10) .
C5 C4 C9 C8 0.7(9) .
C3 C4 C9 C8 -175.3(6) .
N5 N6 C10 N7 -1.2(8) .
C11 N7 C10 N6 1.6(8) .
Ag2 N7 C10 N6 -174.0(5) 3_455
C10 N7 C11 N5 -1.3(7) .
Ag2 N7 C11 N5 174.5(4) 3_455
N6 N5 C11 N7 0.6(8) .
C12 N5 C11 N7 -175.8(7) .
C11 N5 C12 C13 -131.2(8) .
N6 N5 C12 C13 52.8(9) .
N5 C12 C13 C18 -140.0(7) .
N5 C12 C13 C14 40.9(10) .
C18 C13 C14 C15 1.7(11) .
C12 C13 C14 C15 -179.2(7) .
C13 C14 C15 C16 -0.3(12) .
C14 C15 C16 C17 -1.7(12) .
C14 C15 C16 N8 -178.0(7) .
Ag2 N8 C16 C15 91.0(8) .
Ag2 N8 C16 C17 -85.2(8) .
C15 C16 C17 C18 2.2(12) .
N8 C16 C17 C18 178.5(7) .
C14 C13 C18 C17 -1.1(11) .
C12 C13 C18 C17 179.8(7) .
C16 C17 C18 C13 -0.9(12) .
